data_7233736
loop_
_publ_author_name
'Ali Saad'
'Olivier Oms'
'Jerome Marrot'
'Anne Dolbecq'
'Khadija Hakouk'
'Houda El Bekkachi'
'Stephane Jobic'
'Philippe Deniard'
'Remi Dessapt'
'Damien Garrot'
'Kamel Boukheddaden'
'Rongji Liu'
'Guangjin Zhang'
'Bineta Keita'
'Pierre Mialane'

_publ_section_title
;
 Design and optical investigations of a
 spironaphthoxazine/polyoxometalate/spiropyran triad
;
_journal_name_full 'Journal of Materials Chemistry C'
_journal_page_first 4748
_journal_page_last 4758
_journal_paper_doi 10.1039/C4TC00378K
_journal_volume 2
_journal_year 2014
_chemical_formula_sum 'C53 H54 Mn Mo6 N6 O30'
_chemical_formula_weight 1885.60
_space_group_IT_number 15
_space_group_name_Hall '-C 2yc'
_space_group_name_H-M_alt 'C 1 2/c 1'
_symmetry_cell_setting monoclinic
_symmetry_space_group_name_H-M 'C 1 2/c 1'
_atom_sites_solution_hydrogens geom
_atom_sites_solution_primary direct
_atom_sites_solution_secondary difmap
_cell_angle_alpha 90.00
_cell_angle_beta 104.105(3)
_cell_angle_gamma 90.00
_cell_formula_units_Z 8
_cell_length_a 34.953(2)
_cell_length_b 23.0357(14)
_cell_length_c 33.652(2)
_cell_measurement_reflns_used 9884
_cell_measurement_temperature 199(2)
_cell_measurement_theta_max 19.63
_cell_measurement_theta_min 2.28
_cell_volume 26279(3)
_computing_cell_refinement 'Bruker SAINT'
_computing_data_collection 'Bruker APEX2'
_computing_data_reduction 'Bruker SAINT'
_computing_molecular_graphics 'Bruker SHELXTL'
_computing_publication_material 'Bruker SHELXTL'
_computing_structure_refinement 'SHELXL-97 (Sheldrick, 1997)'
_computing_structure_solution 'SHELXS-97 (Sheldrick, 1990)'
_diffrn_ambient_temperature 199(2)
_diffrn_measured_fraction_theta_full 0.987
_diffrn_measured_fraction_theta_max 0.987
_diffrn_measurement_device_type 'Bruker APEX-II CCD'
_diffrn_measurement_method '\f and \w scans'
_diffrn_radiation_monochromator graphite
_diffrn_radiation_source 'fine-focus sealed tube'
_diffrn_radiation_type MoK\a
_diffrn_radiation_wavelength 0.71073
_diffrn_reflns_av_R_equivalents 0.1674
_diffrn_reflns_av_sigmaI/netI 0.1845
_diffrn_reflns_limit_h_max 41
_diffrn_reflns_limit_h_min -41
_diffrn_reflns_limit_k_max 26
_diffrn_reflns_limit_k_min -27
_diffrn_reflns_limit_l_max 39
_diffrn_reflns_limit_l_min -39
_diffrn_reflns_number 206961
_diffrn_reflns_theta_full 25.10
_diffrn_reflns_theta_max 25.10
_diffrn_reflns_theta_min 1.07
_diffrn_standards_number 0
_exptl_absorpt_coefficient_mu 0.693
_exptl_absorpt_correction_T_max 0.9728
_exptl_absorpt_correction_T_min 0.8191
_exptl_absorpt_correction_type multi-scan
_exptl_crystal_colour colorless
_exptl_crystal_density_diffrn 0.953
_exptl_crystal_density_method 'not measured'
_exptl_crystal_description parallelepiped
_exptl_crystal_F_000 7448
_exptl_crystal_size_max 0.30
_exptl_crystal_size_mid 0.24
_exptl_crystal_size_min 0.04
_refine_diff_density_max 1.423
_refine_diff_density_min -0.842
_refine_diff_density_rms 0.127
_refine_ls_extinction_method none
_refine_ls_goodness_of_fit_ref 0.859
_refine_ls_hydrogen_treatment constr
_refine_ls_matrix_type full
_refine_ls_number_parameters 543
_refine_ls_number_reflns 23097
_refine_ls_number_restraints 23
_refine_ls_restrained_S_all 0.860
_refine_ls_R_factor_all 0.1764
_refine_ls_R_factor_gt 0.0857
_refine_ls_shift/su_max 0.003
_refine_ls_shift/su_mean 0.000
_refine_ls_structure_factor_coef Fsqd
_refine_ls_weighting_details 'calc w=1/[\s^2^(Fo^2^)+(0.1327P)^2^+0.0000P] where P=(Fo^2^+2Fc^2^)/3'
_refine_ls_weighting_scheme calc
_refine_ls_wR_factor_gt 0.2228
_refine_ls_wR_factor_ref 0.2537
_reflns_number_gt 7323
_reflns_number_total 23097
_reflns_threshold_expression >2sigma(I)
_cod_data_source_file 1000001.cif
_cod_data_source_block PCOD1000001
_cod_depositor_comments
;
The following automatic conversions were performed:

data item '_symmetry_cell_setting' value 'Monoclinic' was changed to
'monoclinic' in accordance with the built-in table derived from the
CIF Core dictionary named 'cif_core.dic' version 2.4.5 last updated
on 2014-11-21.

Automatic conversion script
Id: cif_fix_values 6909 2019-04-08 15:41:33Z antanas 
;
_cod_original_cell_volume 26278(3)
_cod_original_sg_symbol_H-M C2/c
_cod_database_code 7233736

loop_
_symmetry_equiv_pos_as_xyz
'x, y, z'
'-x, y, -z+1/2'
'x+1/2, y+1/2, z'
'-x+1/2, y+1/2, -z+1/2'
'-x, -y, -z'
'x, -y, z-1/2'
'-x+1/2, -y+1/2, -z'
'x+1/2, -y+1/2, z-1/2'

loop_
_atom_site_label
_atom_site_type_symbol
_atom_site_fract_x
_atom_site_fract_y
_atom_site_fract_z
_atom_site_U_iso_or_equiv
_atom_site_adp_type
_atom_site_occupancy
_atom_site_symmetry_multiplicity
_atom_site_calc_flag
_atom_site_refinement_flags
_atom_site_disorder_assembly
_atom_site_disorder_group
Mo1 Mo 0.225011(11) 0.431236(13) 0.877360(10) 0.07918(13) Uani 1 1 d . . .
Mo2 Mo 0.293745(11) 0.398309(14) 0.826986(10) 0.08238(14) Uani 1 1 d . . .
Mo3 Mo 0.315702(12) 0.258566(14) 0.813693(11) 0.08878(14) Uani 1 1 d . . .
Mo4 Mo 0.268703(12) 0.152516(13) 0.850113(10) 0.08644(14) Uani 1 1 d . . .
Mo5 Mo 0.199218(11) 0.185781(13) 0.899415(10) 0.07650(13) Uani 1 1 d . . .
Mo6 Mo 0.177339(10) 0.324811(14) 0.913249(10) 0.07609(13) Uani 1 1 d . . .
Mn1 Mn 0.246534(14) 0.291885(17) 0.863436(13) 0.04711(15) Uani 1 1 d . . .
O1 O 0.25543(7) 0.48179(9) 0.90403(7) 0.0875(10) Uani 1 1 d . . .
O2 O 0.18041(8) 0.46609(10) 0.85898(7) 0.1014(11) Uani 1 1 d . . .
O3 O 0.24249(7) 0.42811(9) 0.82730(6) 0.0803(9) Uani 1 1 d . . .
O4 O 0.21383(6) 0.38809(9) 0.92356(6) 0.0681(8) Uani 1 1 d . . .
O5 O 0.19767(7) 0.34087(8) 0.85263(6) 0.0731(8) Uani 1 1 d . . .
O6 O 0.27714(6) 0.36310(8) 0.88664(6) 0.0640(8) Uani 1 1 d . . .
O7 O 0.32335(8) 0.45183(10) 0.85281(7) 0.0937(10) Uani 1 1 d . . .
O8 O 0.29238(8) 0.41127(11) 0.77584(7) 0.1044(11) Uani 1 1 d . . .
O9 O 0.33119(7) 0.33363(9) 0.83963(7) 0.0851(9) Uani 1 1 d . . .
O10 O 0.25664(6) 0.31200(8) 0.81142(6) 0.0668(8) Uani 1 1 d . . .
O11 O 0.35906(7) 0.22506(11) 0.82999(8) 0.1088(11) Uani 1 1 d . . .
O12 O 0.31477(9) 0.27471(11) 0.76380(7) 0.1123(11) Uani 1 1 d . . .
O13 O 0.27942(7) 0.19463(10) 0.80401(7) 0.0866(9) Uani 1 1 d . . .
O14 O 0.29485(6) 0.24284(8) 0.87393(6) 0.0657(8) Uani 1 1 d . . .
O15 O 0.23754(8) 0.10074(9) 0.82357(7) 0.1022(11) Uani 1 1 d . . .
O16 O 0.31388(8) 0.11721(10) 0.86942(8) 0.1037(11) Uani 1 1 d . . .
O17 O 0.24847(8) 0.15755(9) 0.89945(6) 0.0860(9) Uani 1 1 d . . .
O18 O 0.21659(7) 0.22186(8) 0.84065(6) 0.0682(8) Uani 1 1 d . . .
O19 O 0.16955(8) 0.13288(9) 0.87285(8) 0.1012(11) Uani 1 1 d . . .
O20 O 0.19836(7) 0.17393(10) 0.94984(7) 0.0856(9) Uani 1 1 d . . .
O21 O 0.16231(7) 0.25190(10) 0.88734(7) 0.0860(9) Uani 1 1 d . . .
O22 O 0.23596(5) 0.27182(7) 0.91600(6) 0.0546(7) Uani 1 1 d . . .
O23 O 0.13345(8) 0.36034(10) 0.89741(8) 0.1027(11) Uani 1 1 d . . .
O24 O 0.17867(7) 0.30701(9) 0.96338(7) 0.0875(9) Uani 1 1 d . . .
O25 O 0.18264(9) 0.24413(13) 0.70316(8) 0.1286(13) Uani 1 1 d . . .
O26 O 0.09823(10) 0.45626(15) 0.62059(10) 0.1468(12) Uiso 1 1 d D . .
O27 O 0.02178(19) 0.6398(4) 0.7185(2) 0.442(5) Uiso 1 1 d D . .
O28 O 0.0604(3) 0.7012(3) 0.7002(3) 0.461(5) Uiso 1 1 d D . .
O29 O 0.39232(8) 0.31431(13) 0.96099(8) 0.1166(12) Uani 1 1 d . . .
O30 O 0.52633(11) 0.30424(18) 1.05717(11) 0.1947(16) Uiso 1 1 d D . .
C1 C 0.17045(12) 0.33387(14) 0.81329(10) 0.0925(16) Uani 1 1 d . . .
H1A H 0.1658 0.3721 0.7994 0.111 Uiso 1 1 calc R . .
H1B H 0.1449 0.3197 0.8172 0.111 Uiso 1 1 calc R . .
C2 C 0.18676(12) 0.22626(14) 0.80129(11) 0.0940(16) Uani 1 1 d . . .
H2A H 0.1605 0.2150 0.8050 0.113 Uiso 1 1 calc R . .
H2B H 0.1936 0.1998 0.7809 0.113 Uiso 1 1 calc R . .
C3 C 0.22515(12) 0.31001(15) 0.77719(11) 0.0961(17) Uani 1 1 d . . .
H3A H 0.2317 0.2828 0.7571 0.115 Uiso 1 1 calc R . .
H3B H 0.2217 0.3490 0.7644 0.115 Uiso 1 1 calc R . .
C4 C 0.18586(11) 0.29110(14) 0.78592(10) 0.0839(15) Uani 1 1 d D . .
N5 N 0.15420(9) 0.29407(12) 0.74698(8) 0.0944(13) Uani 1 1 d D . .
H5 H 0.1329 0.3140 0.7476 0.113 Uiso 1 1 calc R . .
C6 C 0.15526(12) 0.26849(19) 0.71020(12) 0.1059(18) Uani 1 1 d . . .
C7 C 0.12088(13) 0.28814(17) 0.67630(14) 0.1225(16) Uiso 1 1 d D . .
H7A H 0.0967 0.2886 0.6867 0.147 Uiso 1 1 calc R . .
H7B H 0.1168 0.2598 0.6536 0.147 Uiso 1 1 calc R . .
C8 C 0.12693(13) 0.34856(18) 0.65972(14) 0.1290(17) Uiso 1 1 d D . .
H8A H 0.1214 0.3784 0.6787 0.155 Uiso 1 1 calc R . .
H8B H 0.1548 0.3528 0.6586 0.155 Uiso 1 1 calc R . .
N9 N 0.10106(10) 0.35865(16) 0.61826(11) 0.1327(14) Uiso 1 1 d D . .
C10 C 0.11456(7) 0.34810(10) 0.58353(8) 0.1269(17) Uiso 1 1 d GD . .
C11 C 0.14730(8) 0.31947(14) 0.57651(10) 0.1470(19) Uiso 1 1 d G . .
H11 H 0.1656 0.3015 0.5986 0.176 Uiso 1 1 calc R . .
C12 C 0.15325(11) 0.31721(19) 0.53717(12) 0.216(3) Uiso 1 1 d G . .
H12 H 0.1756 0.2976 0.5324 0.260 Uiso 1 1 calc R . .
C13 C 0.12645(14) 0.3436(2) 0.50486(10) 0.235(3) Uiso 1 1 d G . .
H13 H 0.1305 0.3420 0.4780 0.282 Uiso 1 1 calc R . .
C14 C 0.09370(12) 0.37219(17) 0.51188(9) 0.167(2) Uiso 1 1 d G . .
H14 H 0.0754 0.3902 0.4898 0.201 Uiso 1 1 calc R . .
C15 C 0.08776(9) 0.37446(13) 0.55122(9) 0.1413(18) Uiso 1 1 d GD . .
C16 C 0.05520(12) 0.40208(18) 0.56530(12) 0.1228(16) Uiso 1 1 d D . .
C17 C 0.07153(12) 0.4021(2) 0.61196(12) 0.1309(17) Uiso 1 1 d D . .
C18 C 0.08639(8) 0.49906(11) 0.64188(8) 0.1361(18) Uiso 1 1 d GD . .
C19 C 0.10780(9) 0.55022(13) 0.64344(10) 0.154(2) Uiso 1 1 d G . .
H19 H 0.1293 0.5522 0.6308 0.184 Uiso 1 1 calc R . .
C20 C 0.09781(14) 0.59850(12) 0.66356(12) 0.151(2) Uiso 1 1 d GD . .
H20 H 0.1124 0.6335 0.6646 0.181 Uiso 1 1 calc R . .
C21 C 0.06642(15) 0.59562(16) 0.68211(13) 0.236(3) Uiso 1 1 d GD . .
C22 C 0.04501(12) 0.54446(19) 0.68056(13) 0.262(4) Uiso 1 1 d GD . .
H22 H 0.0236 0.5425 0.6932 0.315 Uiso 1 1 calc R . .
C23 C 0.05500(9) 0.49618(15) 0.66044(10) 0.151(2) Uiso 1 1 d G . .
C24 C 0.03406(15) 0.4400(2) 0.66108(15) 0.1450(19) Uiso 1 1 d D . .
H24 H 0.0149 0.4345 0.6764 0.174 Uiso 1 1 calc R . .
C25 C 0.04412(13) 0.3990(2) 0.63898(14) 0.152(2) Uiso 1 1 d D . .
H25 H 0.0322 0.3623 0.6405 0.183 Uiso 1 1 calc R . .
C26 C 0.02113(15) 0.3596(2) 0.55636(16) 0.160(2) Uiso 1 1 d . . .
H26A H 0.0312 0.3201 0.5625 0.240 Uiso 1 1 calc R . .
H26B H 0.0072 0.3622 0.5274 0.240 Uiso 1 1 calc R . .
H26C H 0.0029 0.3690 0.5734 0.240 Uiso 1 1 calc R . .
C27 C 0.04253(17) 0.4625(2) 0.54797(17) 0.185(2) Uiso 1 1 d D . .
H27A H 0.0238 0.4586 0.5212 0.277 Uiso 1 1 calc R . .
H27B H 0.0658 0.4841 0.5448 0.277 Uiso 1 1 calc R . .
H27C H 0.0300 0.4834 0.5668 0.277 Uiso 1 1 calc R . .
N28 N 0.05076(17) 0.6486(2) 0.70074(18) 0.357(5) Uiso 1 1 d D . .
C29 C 0.32165(10) 0.24942(15) 0.91409(10) 0.0756(11) Uiso 1 1 d . . .
H29A H 0.3477 0.2622 0.9107 0.091 Uiso 1 1 calc R . .
H29B H 0.3252 0.2113 0.9280 0.091 Uiso 1 1 calc R . .
C30 C 0.26956(10) 0.27573(15) 0.95211(10) 0.0804(14) Uani 1 1 d . . .
H30A H 0.2735 0.2376 0.9661 0.097 Uiso 1 1 calc R . .
H30B H 0.2634 0.3044 0.9715 0.097 Uiso 1 1 calc R . .
C31 C 0.30565(11) 0.35575(13) 0.92343(10) 0.0741(14) Uani 1 1 d . . .
H31A H 0.3003 0.3834 0.9439 0.089 Uiso 1 1 calc R . .
H31B H 0.3319 0.3653 0.9189 0.089 Uiso 1 1 calc R . .
C32 C 0.30688(10) 0.29319(13) 0.94105(10) 0.0690(13) Uani 1 1 d . . .
N33 N 0.33648(8) 0.29213(11) 0.98171(8) 0.0861(12) Uani 1 1 d D . .
H33 H 0.3280 0.2819 1.0033 0.103 Uiso 1 1 calc R . .
C34 C 0.37548(10) 0.30586(16) 0.98780(11) 0.0867(15) Uani 1 1 d D . .
C35 C 0.39675(11) 0.3057(2) 1.03200(14) 0.1285(17) Uiso 1 1 d D . .
H35A H 0.3852 0.2761 1.0469 0.154 Uiso 1 1 calc R . .
H35B H 0.3942 0.3441 1.0443 0.154 Uiso 1 1 calc R . .
C36 C 0.44106(12) 0.2917(2) 1.03537(16) 0.162(2) Uiso 1 1 d D . .
H36A H 0.4447 0.2492 1.0343 0.194 Uiso 1 1 calc R . .
H36B H 0.4494 0.3094 1.0120 0.194 Uiso 1 1 calc R . .
N37 N 0.46560(12) 0.31487(18) 1.07437(13) 0.1440(15) Uiso 1 1 d . . .
C38 C 0.47225(5) 0.27330(8) 1.10784(6) 0.154(2) Uiso 1 1 d G . .
C39 C 0.45185(5) 0.22551(9) 1.11729(6) 0.186(2) Uiso 1 1 d G . .
H39 H 0.4295 0.2110 1.0977 0.223 Uiso 1 1 calc R . .
C40 C 0.46411(6) 0.19889(9) 1.15534(6) 0.233(3) Uiso 1 1 d G . .
H40 H 0.4502 0.1662 1.1618 0.280 Uiso 1 1 calc R . .
C41 C 0.49677(6) 0.22005(10) 1.18394(6) 0.196(3) Uiso 1 1 d G . .
H41 H 0.5052 0.2019 1.2099 0.235 Uiso 1 1 calc R . .
C42 C 0.51718(5) 0.26784(10) 1.17449(6) 0.170(2) Uiso 1 1 d G . .
H42 H 0.5395 0.2823 1.1940 0.204 Uiso 1 1 calc R . .
C43 C 0.50492(5) 0.29446(9) 1.13644(6) 0.1377(18) Uiso 1 1 d G . .
C50 C 0.54675(9) 0.44563(15) 0.95224(8) 0.341(5) Uiso 1 1 d R . .
H50 H 0.5304 0.4741 0.9602 0.410 Uiso 1 1 calc R . .
C51 C 0.56520(10) 0.45789(17) 0.92153(8) 0.317(5) Uiso 1 1 d R . .
H51 H 0.5615 0.4947 0.9084 0.381 Uiso 1 1 calc R . .
C52 C 0.58961(9) 0.41590(19) 0.90934(8) 0.299(5) Uiso 1 1 d R . .
H52 H 0.6023 0.4246 0.8881 0.359 Uiso 1 1 calc R . .
C53 C 0.59508(8) 0.36252(19) 0.92812(8) 0.238(3) Uiso 1 1 d R . .
H53 H 0.6115 0.3347 0.9197 0.286 Uiso 1 1 calc R . .
C54 C 0.57646(7) 0.34844(16) 0.95995(7) 0.273(4) Uiso 1 1 d R . .
C55 C 0.58146(6) 0.29374(16) 0.97999(7) 0.223(3) Uiso 1 1 d R . .
H55 H 0.5978 0.2652 0.9721 0.267 Uiso 1 1 calc R . .
C56 C 0.56301(6) 0.28148(13) 1.01071(6) 0.183(2) Uiso 1 1 d R . .
H56 H 0.5667 0.2447 1.0238 0.219 Uiso 1 1 calc R . .
C57 C 0.53860(6) 0.32346(12) 1.02290(6) 0.199(3) Uiso 1 1 d RD . .
C48 C 0.53314(7) 0.37685(12) 1.00412(7) 0.177(2) Uiso 1 1 d RD . .
C49 C 0.55175(8) 0.39092(14) 0.97228(7) 0.203(3) Uiso 1 1 d R . .
C44 C 0.51822(13) 0.3492(2) 1.12287(14) 0.153(2) Uiso 1 1 d D . .
C45 C 0.50391(15) 0.3429(2) 1.07790(14) 0.162(2) Uiso 1 1 d D . .
C46 C 0.49472(17) 0.3993(2) 1.05178(17) 0.178(2) Uiso 1 1 d D . .
H46 H 0.4760 0.4252 1.0582 0.214 Uiso 1 1 calc R . .
N47 N 0.50985(13) 0.4134(2) 1.02320(15) 0.191(2) Uiso 1 1 d D . .
C58 C 0.56181(17) 0.3462(4) 1.1270(3) 0.296(4) Uiso 1 1 d D . .
H58A H 0.5682 0.3640 1.1030 0.443 Uiso 1 1 calc R . .
H58B H 0.5702 0.3055 1.1290 0.443 Uiso 1 1 calc R . .
H58C H 0.5756 0.3670 1.1518 0.443 Uiso 1 1 calc R . .
C59 C 0.50384(19) 0.3996(3) 1.1422(2) 0.232(3) Uiso 1 1 d . . .
H59A H 0.4752 0.4032 1.1316 0.348 Uiso 1 1 calc R . .
H59B H 0.5168 0.4350 1.1359 0.348 Uiso 1 1 calc R . .
H59C H 0.5100 0.3940 1.1720 0.348 Uiso 1 1 calc R . .

loop_
_atom_site_aniso_label
_atom_site_aniso_U_11
_atom_site_aniso_U_22
_atom_site_aniso_U_33
_atom_site_aniso_U_23
_atom_site_aniso_U_13
_atom_site_aniso_U_12
Mo1 0.1173(3) 0.04255(17) 0.0691(2) 0.00635(15) 0.0061(2) 0.00381(19)
Mo2 0.1184(3) 0.05321(19) 0.0679(2) 0.00795(16) 0.0080(2) -0.0053(2)
Mo3 0.1241(3) 0.0627(2) 0.0747(2) -0.00703(17) 0.0148(2) 0.0039(2)
Mo4 0.1333(3) 0.04268(18) 0.0723(2) -0.00384(16) 0.0036(2) 0.0019(2)
Mo5 0.1042(3) 0.05002(18) 0.0619(2) 0.00499(15) -0.00556(19) -0.01005(19)
Mo6 0.0961(3) 0.05788(19) 0.0643(2) 0.00408(16) 0.00027(19) 0.00177(19)
Mn1 0.0670(3) 0.0260(2) 0.0431(3) 0.00265(19) 0.0034(2) -0.0002(2)
O1 0.1132(19) 0.0624(14) 0.0718(16) 0.0141(12) -0.0066(14) -0.0166(14)
O2 0.136(2) 0.0811(16) 0.0804(17) 0.0191(13) 0.0126(16) 0.0289(16)
O3 0.1287(19) 0.0573(13) 0.0451(13) 0.0050(11) 0.0022(13) -0.0107(14)
O4 0.0895(15) 0.0599(13) 0.0441(12) 0.0082(10) -0.0045(12) 0.0232(12)
O5 0.1138(18) 0.0475(12) 0.0330(12) 0.0154(9) -0.0306(12) -0.0089(13)
O6 0.0769(15) 0.0538(12) 0.0473(13) 0.0085(10) -0.0117(11) 0.0016(12)
O7 0.123(2) 0.0611(14) 0.0854(17) 0.0041(13) 0.0023(15) -0.0213(15)
O8 0.156(2) 0.0842(17) 0.0669(16) 0.0085(13) 0.0162(16) 0.0266(17)
O9 0.1051(18) 0.0614(14) 0.0716(16) 0.0085(12) -0.0114(14) -0.0053(14)
O10 0.0876(15) 0.0446(12) 0.0492(13) -0.0025(10) -0.0199(12) 0.0024(12)
O11 0.1101(18) 0.0863(17) 0.142(2) -0.0422(15) 0.0540(15) -0.0044(16)
O12 0.183(2) 0.0800(17) 0.0826(16) -0.0125(14) 0.0488(16) 0.0072(18)
O13 0.1063(18) 0.0763(16) 0.0750(15) -0.0044(13) 0.0178(14) 0.0090(15)
O14 0.1004(16) 0.0482(12) 0.0396(12) 0.0005(10) -0.0002(12) 0.0040(12)
O15 0.169(2) 0.0543(14) 0.0663(16) 0.0000(12) -0.0035(16) -0.0329(16)
O16 0.132(2) 0.0656(16) 0.109(2) -0.0063(14) 0.0197(17) 0.0187(16)
O17 0.141(2) 0.0640(14) 0.0448(13) -0.0035(11) 0.0075(13) -0.0283(15)
O18 0.1010(16) 0.0472(12) 0.0414(12) -0.0014(10) -0.0116(12) 0.0067(12)
O19 0.144(2) 0.0532(14) 0.0851(18) 0.0006(13) -0.0133(16) -0.0201(15)
O20 0.1053(18) 0.0800(16) 0.0603(15) 0.0183(12) -0.0015(14) -0.0043(15)
O21 0.1022(18) 0.0793(16) 0.0551(15) 0.0129(12) -0.0223(14) -0.0136(14)
O22 0.0597(13) 0.0356(10) 0.0536(13) 0.0124(9) -0.0152(11) -0.0073(10)
O23 0.117(2) 0.0629(15) 0.114(2) -0.0027(15) 0.0006(17) -0.0014(16)
O24 0.1237(19) 0.0625(14) 0.0818(15) -0.0031(12) 0.0355(14) -0.0122(14)
O25 0.133(2) 0.138(2) 0.0861(19) -0.0417(16) -0.0281(18) 0.035(2)
O29 0.103(2) 0.163(3) 0.0691(18) 0.0147(17) -0.0075(16) -0.011(2)
C1 0.134(3) 0.049(2) 0.065(2) 0.0004(18) -0.032(2) 0.004(2)
C2 0.142(3) 0.046(2) 0.068(3) 0.0014(18) -0.023(2) 0.006(2)
C3 0.161(4) 0.042(2) 0.076(3) 0.0028(18) 0.011(3) 0.007(2)
C4 0.107(3) 0.056(2) 0.063(2) 0.0142(18) -0.029(2) -0.009(2)
N5 0.140(3) 0.0640(19) 0.0584(19) 0.0057(15) -0.0161(19) 0.0056(19)
C6 0.100(3) 0.123(3) 0.074(3) 0.016(3) -0.019(3) 0.010(3)
C30 0.097(3) 0.063(2) 0.063(2) 0.0071(18) -0.015(2) -0.001(2)
C31 0.101(3) 0.049(2) 0.057(2) -0.0029(17) -0.008(2) -0.014(2)
C32 0.096(3) 0.0464(19) 0.056(2) 0.0124(16) 0.001(2) -0.007(2)
N33 0.117(2) 0.0679(18) 0.0566(18) 0.0102(15) -0.0104(18) -0.0021(19)
C34 0.090(3) 0.081(3) 0.076(3) 0.003(2) -0.005(2) -0.018(2)

loop_
_atom_type_symbol
_atom_type_description
_atom_type_scat_dispersion_real
_atom_type_scat_dispersion_imag
_atom_type_scat_source
C C 0.0033 0.0016 'International Tables Vol C Tables 4.2.6.8 and 6.1.1.4'
H H 0.0000 0.0000 'International Tables Vol C Tables 4.2.6.8 and 6.1.1.4'
N N 0.0061 0.0033 'International Tables Vol C Tables 4.2.6.8 and 6.1.1.4'
O O 0.0106 0.0060 'International Tables Vol C Tables 4.2.6.8 and 6.1.1.4'
Mo Mo -1.6832 0.6857 'International Tables Vol C Tables 4.2.6.8 and 6.1.1.4'
Mn Mn 0.3368 0.7283 'International Tables Vol C Tables 4.2.6.8 and 6.1.1.4'

loop_
_geom_angle_atom_site_label_1
_geom_angle_atom_site_label_2
_geom_angle_atom_site_label_3
_geom_angle
_geom_angle_site_symmetry_1
_geom_angle_site_symmetry_3
O1 Mo1 O2 105.50(11) . .
O1 Mo1 O3 101.44(11) . .
O2 Mo1 O3 98.91(11) . .
O1 Mo1 O4 98.62(10) . .
O2 Mo1 O4 100.50(11) . .
O3 Mo1 O4 147.11(9) . .
O1 Mo1 O5 161.76(9) . .
O2 Mo1 O5 91.78(10) . .
O3 Mo1 O5 81.14(8) . .
O4 Mo1 O5 71.98(8) . .
O1 Mo1 O6 91.29(9) . .
O2 Mo1 O6 162.42(9) . .
O3 Mo1 O6 72.12(8) . .
O4 Mo1 O6 81.68(8) . .
O5 Mo1 O6 72.16(7) . .
O7 Mo2 O8 104.33(12) . .
O7 Mo2 O3 100.94(11) . .
O8 Mo2 O3 98.26(11) . .
O7 Mo2 O9 98.56(10) . .
O8 Mo2 O9 101.62(11) . .
O3 Mo2 O9 147.64(10) . .
O7 Mo2 O10 162.53(10) . .
O8 Mo2 O10 92.52(10) . .
O3 Mo2 O10 80.77(8) . .
O9 Mo2 O10 73.13(8) . .
O7 Mo2 O6 93.40(10) . .
O8 Mo2 O6 161.35(10) . .
O3 Mo2 O6 72.29(8) . .
O9 Mo2 O6 81.03(9) . .
O10 Mo2 O6 70.39(7) . .
O11 Mo3 O12 102.79(14) . .
O11 Mo3 O13 102.15(11) . .
O12 Mo3 O13 98.41(11) . .
O11 Mo3 O9 97.58(11) . .
O12 Mo3 O9 100.54(11) . .
O13 Mo3 O9 148.78(11) . .
O11 Mo3 O14 95.35(11) . .
O12 Mo3 O14 161.12(11) . .
O13 Mo3 O14 72.32(9) . .
O9 Mo3 O14 82.01(9) . .
O11 Mo3 O10 163.11(11) . .
O12 Mo3 O10 92.69(11) . .
O13 Mo3 O10 81.94(9) . .
O9 Mo3 O10 72.62(8) . .
O14 Mo3 O10 70.05(7) . .
O15 Mo4 O16 105.73(12) . .
O15 Mo4 O13 98.80(11) . .
O16 Mo4 O13 101.31(12) . .
O15 Mo4 O17 99.68(12) . .
O16 Mo4 O17 101.05(11) . .
O13 Mo4 O17 145.76(10) . .
O15 Mo4 O14 161.06(9) . .
O16 Mo4 O14 92.54(10) . .
O13 Mo4 O14 72.16(8) . .
O17 Mo4 O14 81.27(8) . .
O15 Mo4 O18 91.65(10) . .
O16 Mo4 O18 161.67(9) . .
O13 Mo4 O18 81.29(9) . .
O17 Mo4 O18 69.63(8) . .
O14 Mo4 O18 70.81(7) . .
O19 Mo5 O20 104.37(12) . .
O19 Mo5 O17 101.37(11) . .
O20 Mo5 O17 100.60(10) . .
O19 Mo5 O21 99.22(11) . .
O20 Mo5 O21 99.06(11) . .
O17 Mo5 O21 146.88(10) . .
O19 Mo5 O22 162.38(10) . .
O20 Mo5 O22 92.25(9) . .
O17 Mo5 O22 80.86(8) . .
O21 Mo5 O22 71.96(8) . .
O19 Mo5 O18 93.46(10) . .
O20 Mo5 O18 161.86(9) . .
O17 Mo5 O18 72.12(9) . .
O21 Mo5 O18 81.03(9) . .
O22 Mo5 O18 70.42(7) . .
O23 Mo6 O24 103.15(13) . .
O23 Mo6 O21 98.82(11) . .
O24 Mo6 O21 100.17(10) . .
O23 Mo6 O4 101.55(10) . .
O24 Mo6 O4 98.39(10) . .
O21 Mo6 O4 148.42(11) . .
O23 Mo6 O5 95.30(11) . .
O24 Mo6 O5 160.96(10) . .
O21 Mo6 O5 81.33(9) . .
O4 Mo6 O5 73.01(8) . .
O23 Mo6 O22 164.51(11) . .
O24 Mo6 O22 91.28(9) . .
O21 Mo6 O22 72.72(8) . .
O4 Mo6 O22 81.57(8) . .
O5 Mo6 O22 70.90(7) . .
O10 Mn1 O22 179.60(9) . .
O10 Mn1 O18 92.35(9) . .
O22 Mn1 O18 87.64(8) . .
O10 Mn1 O14 87.83(9) . .
O22 Mn1 O14 92.56(8) . .
O18 Mn1 O14 87.24(8) . .
O10 Mn1 O5 92.10(9) . .
O22 Mn1 O5 87.51(8) . .
O18 Mn1 O5 92.40(9) . .
O14 Mn1 O5 179.63(9) . .
O10 Mn1 O6 87.62(8) . .
O22 Mn1 O6 92.39(8) . .
O18 Mn1 O6 179.87(11) . .
O14 Mn1 O6 92.64(8) . .
O5 Mn1 O6 87.73(8) . .
Mo2 O3 Mo1 120.83(10) . .
Mo6 O4 Mo1 119.66(10) . .
C1 O5 Mn1 116.5(2) . .
C1 O5 Mo6 120.6(2) . .
Mn1 O5 Mo6 100.29(8) . .
C1 O5 Mo1 122.98(17) . .
Mn1 O5 Mo1 100.31(9) . .
Mo6 O5 Mo1 90.85(7) . .
C31 O6 Mn1 116.26(17) . .
C31 O6 Mo2 121.6(2) . .
Mn1 O6 Mo2 99.65(8) . .
C31 O6 Mo1 123.84(19) . .
Mn1 O6 Mo1 99.80(8) . .
Mo2 O6 Mo1 90.05(6) . .
Mo3 O9 Mo2 118.57(11) . .
C3 O10 Mn1 117.6(2) . .
C3 O10 Mo2 119.59(18) . .
Mn1 O10 Mo2 102.33(8) . .
C3 O10 Mo3 121.0(2) . .
Mn1 O10 Mo3 101.28(8) . .
Mo2 O10 Mo3 90.18(7) . .
Mo3 O13 Mo4 119.72(11) . .
C29 O14 Mn1 115.64(18) . .
C29 O14 Mo4 121.48(17) . .
Mn1 O14 Mo4 101.58(9) . .
C29 O14 Mo3 121.5(2) . .
Mn1 O14 Mo3 100.84(8) . .
Mo4 O14 Mo3 91.09(7) . .
Mo5 O17 Mo4 123.43(11) . .
C2 O18 Mn1 118.97(17) . .
C2 O18 Mo5 120.5(2) . .
Mn1 O18 Mo5 100.54(8) . .
C2 O18 Mo4 121.01(19) . .
Mn1 O18 Mo4 100.37(9) . .
Mo5 O18 Mo4 89.79(6) . .
Mo6 O21 Mo5 119.50(11) . .
C30 O22 Mn1 116.42(19) . .
C30 O22 Mo5 121.77(17) . .
Mn1 O22 Mo5 101.40(8) . .
C30 O22 Mo6 120.62(18) . .
Mn1 O22 Mo6 101.30(7) . .
Mo5 O22 Mo6 90.46(7) . .
C18 O26 C17 116.3(3) . .
C57 O30 C45 120.4(4) . .
O5 C1 C4 112.0(3) . .
O5 C1 H1A 109.2 . .
C4 C1 H1A 109.2 . .
O5 C1 H1B 109.2 . .
C4 C1 H1B 109.2 . .
H1A C1 H1B 107.9 . .
O18 C2 C4 108.2(2) . .
O18 C2 H2A 110.1 . .
C4 C2 H2A 110.1 . .
O18 C2 H2B 110.1 . .
C4 C2 H2B 110.1 . .
H2A C2 H2B 108.4 . .
O10 C3 C4 114.6(3) . .
O10 C3 H3A 108.6 . .
C4 C3 H3A 108.6 . .
O10 C3 H3B 108.6 . .
C4 C3 H3B 108.6 . .
H3A C3 H3B 107.6 . .
N5 C4 C1 101.7(3) . .
N5 C4 C3 108.9(3) . .
C1 C4 C3 113.2(3) . .
N5 C4 C2 106.4(3) . .
C1 C4 C2 113.1(3) . .
C3 C4 C2 112.6(3) . .
C6 N5 C4 126.2(3) . .
C6 N5 H5 116.9 . .
C4 N5 H5 116.9 . .
O25 C6 N5 125.7(3) . .
O25 C6 C7 121.6(4) . .
N5 C6 C7 111.0(4) . .
C6 C7 C8 113.1(3) . .
C6 C7 H7A 109.0 . .
C8 C7 H7A 109.0 . .
C6 C7 H7B 109.0 . .
C8 C7 H7B 109.0 . .
H7A C7 H7B 107.8 . .
N9 C8 C7 112.2(3) . .
N9 C8 H8A 109.2 . .
C7 C8 H8A 109.2 . .
N9 C8 H8B 109.2 . .
C7 C8 H8B 109.2 . .
H8A C8 H8B 107.9 . .
C10 N9 C17 112.6(3) . .
C10 N9 C8 120.7(3) . .
C17 N9 C8 120.4(4) . .
N9 C10 C11 133.7(2) . .
N9 C10 C15 106.3(2) . .
C11 C10 C15 120.0 . .
C12 C11 C10 120.0 . .
C12 C11 H11 120.0 . .
C10 C11 H11 120.0 . .
C11 C12 C13 120.0 . .
C11 C12 H12 120.0 . .
C13 C12 H12 120.0 . .
C12 C13 C14 120.0 . .
C12 C13 H13 120.0 . .
C14 C13 H13 120.0 . .
C15 C14 C13 120.0 . .
C15 C14 H14 120.0 . .
C13 C14 H14 120.0 . .
C14 C15 C10 120.0 . .
C14 C15 C16 128.8(2) . .
C10 C15 C16 111.2(2) . .
C15 C16 C26 106.7(4) . .
C15 C16 C27 116.2(4) . .
C26 C16 C27 111.8(4) . .
C15 C16 C17 101.8(3) . .
C26 C16 C17 106.4(4) . .
C27 C16 C17 113.0(4) . .
N9 C17 C25 115.7(4) . .
N9 C17 C16 103.2(3) . .
C25 C17 C16 119.7(3) . .
N9 C17 O26 99.1(3) . .
C25 C17 O26 112.1(4) . .
C16 C17 O26 104.5(3) . .
O26 C18 C19 114.2(2) . .
O26 C18 C23 125.8(2) . .
C19 C18 C23 120.0 . .
C18 C19 C20 120.0 . .
C18 C19 H19 120.0 . .
C20 C19 H19 120.0 . .
C21 C20 C19 120.0 . .
C21 C20 H20 120.0 . .
C19 C20 H20 120.0 . .
C22 C21 C20 120.0 . .
C22 C21 N28 116.6(4) . .
C20 C21 N28 123.0(4) . .
C21 C22 C23 120.0 . .
C21 C22 H22 120.0 . .
C23 C22 H22 120.0 . .
C22 C23 C18 120.0 . .
C22 C23 C24 120.4(3) . .
C18 C23 C24 119.5(3) . .
C25 C24 C23 114.8(5) . .
C25 C24 H24 122.6 . .
C23 C24 H24 122.6 . .
C24 C25 C17 128.7(5) . .
C24 C25 H25 115.7 . .
C17 C25 H25 115.7 . .
C16 C26 H26A 109.5 . .
C16 C26 H26B 109.5 . .
H26A C26 H26B 109.5 . .
C16 C26 H26C 109.5 . .
H26A C26 H26C 109.5 . .
H26B C26 H26C 109.5 . .
C16 C27 H27A 109.5 . .
C16 C27 H27B 109.5 . .
H27A C27 H27B 109.5 . .
C16 C27 H27C 109.5 . .
H27A C27 H27C 109.5 . .
H27B C27 H27C 109.5 . .
O28 N28 O27 113.3(8) . .
O28 N28 C21 129.5(7) . .
O27 N28 C21 117.1(6) . .
O14 C29 C32 112.8(3) . .
O14 C29 H29A 109.0 . .
C32 C29 H29A 109.0 . .
O14 C29 H29B 109.0 . .
C32 C29 H29B 109.0 . .
H29A C29 H29B 107.8 . .
O22 C30 C32 112.3(3) . .
O22 C30 H30A 109.1 . .
C32 C30 H30A 109.1 . .
O22 C30 H30B 109.1 . .
C32 C30 H30B 109.1 . .
H30A C30 H30B 107.9 . .
O6 C31 C32 113.4(2) . .
O6 C31 H31A 108.9 . .
C32 C31 H31A 108.9 . .
O6 C31 H31B 108.9 . .
C32 C31 H31B 108.9 . .
H31A C31 H31B 107.7 . .
C30 C32 N33 102.6(3) . .
C30 C32 C29 114.3(3) . .
N33 C32 C29 105.8(3) . .
C30 C32 C31 113.5(3) . .
N33 C32 C31 108.2(2) . .
C29 C32 C31 111.5(3) . .
C34 N33 C32 125.0(3) . .
C34 N33 H33 117.5 . .
C32 N33 H33 117.5 . .
O29 C34 N33 125.2(3) . .
O29 C34 C35 122.0(3) . .
N33 C34 C35 112.7(3) . .
C34 C35 C36 108.5(4) . .
C34 C35 H35A 110.0 . .
C36 C35 H35A 110.0 . .
C34 C35 H35B 110.0 . .
C36 C35 H35B 110.0 . .
H35A C35 H35B 108.4 . .
N37 C36 C35 109.9(4) . .
N37 C36 H36A 109.7 . .
C35 C36 H36A 109.7 . .
N37 C36 H36B 109.7 . .
C35 C36 H36B 109.7 . .
H36A C36 H36B 108.2 . .
C38 N37 C45 104.9(3) . .
C38 N37 C36 113.4(4) . .
C45 N37 C36 123.4(4) . .
C39 C38 C43 120.0 . .
C39 C38 N37 134.84(17) . .
C43 C38 N37 104.76(17) . .
C38 C39 C40 120.0 . .
C38 C39 H39 120.0 . .
C40 C39 H39 120.0 . .
C41 C40 C39 120.0 . .
C41 C40 H40 120.0 . .
C39 C40 H40 120.0 . .
C40 C41 C42 120.0 . .
C40 C41 H41 120.0 . .
C42 C41 H41 120.0 . .
C43 C42 C41 120.0 . .
C43 C42 H42 120.0 . .
C41 C42 H42 120.0 . .
C42 C43 C38 120.0 . .
C42 C43 C44 128.39(18) . .
C38 C43 C44 110.97(18) . .
C51 C50 C49 120.9 . .
C51 C50 H50 119.6 . .
C49 C50 H50 119.6 . .
C50 C51 C52 120.3 . .
C50 C51 H51 119.9 . .
C52 C51 H51 119.9 . .
C53 C52 C51 120.3 . .
C53 C52 H52 119.9 . .
C51 C52 H52 119.9 . .
C52 C53 C54 120.9 . .
C52 C53 H53 119.6 . .
C54 C53 H53 119.6 . .
C53 C54 C55 122.3 . .
C53 C54 C49 118.8 . .
C55 C54 C49 118.8 . .
C56 C55 C54 120.9 . .
C56 C55 H55 119.5 . .
C54 C55 H55 119.5 . .
C55 C56 C57 120.3 . .
C55 C56 H56 119.9 . .
C57 C56 H56 119.9 . .
C48 C57 O30 128.84(19) . .
C48 C57 C56 120.3 . .
O30 C57 C56 110.53(19) . .
C57 C48 C49 120.9 . .
C57 C48 N47 110.5(2) . .
C49 C48 N47 128.4(2) . .
C48 C49 C50 122.3 . .
C48 C49 C54 118.8 . .
C50 C49 C54 118.8 . .
C43 C44 C59 111.9(5) . .
C43 C44 C45 100.5(4) . .
C59 C44 C45 117.4(5) . .
C43 C44 C58 109.0(5) . .
C59 C44 C58 116.3(5) . .
C45 C44 C58 100.0(5) . .
N37 C45 O30 106.1(4) . .
N37 C45 C44 101.6(4) . .
O30 C45 C44 117.3(4) . .
N37 C45 C46 105.3(4) . .
O30 C45 C46 107.3(4) . .
C44 C45 C46 117.8(4) . .
N47 C46 C45 125.7(5) . .
N47 C46 H46 117.1 . .
C45 C46 H46 117.1 . .
C46 N47 C48 126.1(5) . .
C44 C58 H58A 109.5 . .
C44 C58 H58B 109.5 . .
H58A C58 H58B 109.5 . .
C44 C58 H58C 109.5 . .
H58A C58 H58C 109.5 . .
H58B C58 H58C 109.5 . .
C44 C59 H59A 109.5 . .
C44 C59 H59B 109.5 . .
H59A C59 H59B 109.5 . .
C44 C59 H59C 109.5 . .
H59A C59 H59C 109.5 . .
H59B C59 H59C 109.5 . .

loop_
_geom_bond_atom_site_label_1
_geom_bond_atom_site_label_2
_geom_bond_distance
_geom_bond_site_symmetry_2
Mo1 O1 1.681(2) .
Mo1 O2 1.728(3) .
Mo1 O3 1.928(2) .
Mo1 O4 1.963(2) .
Mo1 O5 2.3561(19) .
Mo1 O6 2.367(2) .
Mo2 O7 1.705(2) .
Mo2 O8 1.736(3) .
Mo2 O3 1.921(3) .
Mo2 O9 1.960(2) .
Mo2 O10 2.362(2) .
Mo2 O6 2.365(2) .
Mo3 O11 1.670(3) .
Mo3 O12 1.712(3) .
Mo3 O13 1.919(2) .
Mo3 O9 1.953(2) .
Mo3 O14 2.344(2) .
Mo3 O10 2.389(2) .
Mo4 O15 1.713(2) .
Mo4 O16 1.754(3) .
Mo4 O13 1.942(3) .
Mo4 O17 1.960(2) .
Mo4 O14 2.3346(19) .
Mo4 O18 2.385(2) .
Mo5 O19 1.705(2) .
Mo5 O20 1.726(2) .
Mo5 O17 1.840(3) .
Mo5 O21 1.973(2) .
Mo5 O22 2.3535(18) .
Mo5 O18 2.357(2) .
Mo6 O23 1.705(3) .
Mo6 O24 1.726(2) .
Mo6 O21 1.906(2) .
Mo6 O4 1.912(2) .
Mo6 O5 2.347(2) .
Mo6 O22 2.3673(19) .
Mn1 O10 1.925(2) .
Mn1 O22 1.949(2) .
Mn1 O18 1.973(2) .
Mn1 O14 1.991(2) .
Mn1 O5 2.005(2) .
Mn1 O6 2.010(2) .
O5 C1 1.439(4) .
O6 C31 1.397(3) .
O10 C3 1.387(4) .
O14 C29 1.452(4) .
O18 C2 1.476(4) .
O22 C30 1.473(3) .
O25 C6 1.182(5) .
O26 C18 1.342(4) .
O26 C17 1.543(5) .
O27 N28 1.312(9) .
O28 N28 1.258(8) .
O29 C34 1.207(5) .
O30 C57 1.397(4) .
O30 C45 1.470(6) .
C1 C4 1.533(5) .
C1 H1A 0.9900 .
C1 H1B 0.9900 .
C2 C4 1.579(5) .
C2 H2A 0.9900 .
C2 H2B 0.9900 .
C3 C4 1.536(6) .
C3 H3A 0.9900 .
C3 H3B 0.9900 .
C4 N5 1.497(4) .
N5 C6 1.379(5) .
N5 H5 0.8800 .
C6 C7 1.511(5) .
C7 C8 1.533(6) .
C7 H7A 0.9900 .
C7 H7B 0.9900 .
C8 N9 1.484(5) .
C8 H8A 0.9900 .
C8 H8B 0.9900 .
N9 C10 1.384(5) .
N9 C17 1.416(5) .
C10 C11 1.3900 .
C10 C15 1.3900 .
C11 C12 1.3900 .
C11 H11 0.9500 .
C12 C13 1.3900 .
C12 H12 0.9500 .
C13 C14 1.3900 .
C13 H13 0.9500 .
C14 C15 1.3900 .
C14 H14 0.9500 .
C15 C16 1.479(5) .
C16 C26 1.514(6) .
C16 C27 1.532(6) .
C16 C17 1.534(5) .
C17 C25 1.474(6) .
C18 C19 1.3900 .
C18 C23 1.3900 .
C19 C20 1.3900 .
C19 H19 0.9500 .
C20 C21 1.3900 .
C20 H20 0.9500 .
C21 C22 1.3900 .
C21 N28 1.533(6) .
C22 C23 1.3900 .
C22 H22 0.9500 .
C23 C24 1.490(6) .
C24 C25 1.302(7) .
C24 H24 0.9500 .
C25 H25 0.9500 .
C26 H26A 0.9800 .
C26 H26B 0.9800 .
C26 H26C 0.9800 .
C27 H27A 0.9800 .
C27 H27B 0.9800 .
C27 H27C 0.9800 .
C29 C32 1.528(5) .
C29 H29A 0.9900 .
C29 H29B 0.9900 .
C30 C32 1.496(5) .
C30 H30A 0.9900 .
C30 H30B 0.9900 .
C31 C32 1.555(4) .
C31 H31A 0.9900 .
C31 H31B 0.9900 .
C32 N33 1.501(4) .
N33 C34 1.365(4) .
N33 H33 0.8800 .
C34 C35 1.492(5) .
C35 C36 1.559(6) .
C35 H35A 0.9900 .
C35 H35B 0.9900 .
C36 N37 1.481(6) .
C36 H36A 0.9900 .
C36 H36B 0.9900 .
N37 C38 1.453(5) .
N37 C45 1.465(7) .
C38 C39 1.3900 .
C38 C43 1.3900 .
C39 C40 1.3900 .
C39 H39 0.9500 .
C40 C41 1.3900 .
C40 H40 0.9500 .
C41 C42 1.3900 .
C41 H41 0.9500 .
C42 C43 1.3900 .
C42 H42 0.9500 .
C43 C44 1.455(6) .
C50 C51 1.3744 .
C50 C49 1.4199 .
C50 H50 0.9500 .
C51 C52 1.4150 .
C51 H51 0.9500 .
C52 C53 1.3745 .
C52 H52 0.9500 .
C53 C54 1.4198 .
C53 H53 0.9500 .
C54 C55 1.4198 .
C54 C49 1.4320 .
C55 C56 1.3744 .
C55 H55 0.9500 .
C56 C57 1.4152 .
C56 H56 0.9500 .
C57 C48 1.3745 .
C48 C49 1.4198 .
C48 N47 1.427(6) .
C44 C59 1.477(9) .
C44 C45 1.481(6) .
C44 C58 1.498(7) .
C45 C46 1.557(7) .
C46 N47 1.248(8) .
C46 H46 0.9500 .
C58 H58A 0.9800 .
C58 H58B 0.9800 .
C58 H58C 0.9800 .
C59 H59A 0.9800 .
C59 H59B 0.9800 .
C59 H59C 0.9800 .
